data_7121052
loop_
_publ_author_name
'Marineau-Plante, Gabriel'
'Juvenal, Frank'
'Langlois, Adam'
'Fortin, Daniel'
'Soldera, Armand'
'Harvey, Pierre D.'

_publ_section_title
;
 Multiply &quot;trapped&quot;
 <sup>3</sup>[trans-Pt(PR<sub>3</sub>)<sub>2</sub>(C[triple bond, length
 as m-dash]CC<sub>6</sub>H<sub>4</sub>X)<sub>2</sub>]* conformers in rigid
 media.
;
_journal_issue 8
_journal_name_full 'Chemical communications (Cambridge, England)'
_journal_page_first 976
_journal_page_last 979
_journal_paper_doi 10.1039/c7cc09503a
_journal_volume 54
_journal_year 2018
_chemical_formula_moiety 'C22 H28 P2 Pt1'
_chemical_formula_sum 'C22 H28 P2 Pt'
_chemical_formula_weight 549.47
_space_group_IT_number 14
_space_group_name_Hall '-P 2ybc'
_space_group_name_H-M_alt 'P 1 21/c 1'
_symmetry_cell_setting monoclinic
_symmetry_Int_Tables_number 14
_symmetry_space_group_name_Hall '-P 2ybc'
_symmetry_space_group_name_H-M 'P 1 21/c 1'
_atom_sites_solution_hydrogens geom
_atom_sites_solution_primary 'direct - structure invariant direct methods'
_atom_sites_solution_secondary 'direct - structure invariant direct methods'
_audit_conform_dict_location ftp://ftp.iucr.org/pub/cif_core.dic
_audit_conform_dict_name cif_core.dic
_audit_conform_dict_version 2.4.3
_audit_creation_date 2017-12-07T10:19:11-00:00
_audit_creation_method 'WinGX routine CIF_UPDATE'
_audit_update_record
;
2017-12-11 deposited with the CCDC.
2017-12-22 downloaded from the CCDC.
;
_cell_angle_alpha 90
_cell_angle_beta 111.762(2)
_cell_angle_gamma 90
_cell_formula_units_Z 4
_cell_length_a 23.3735(18)
_cell_length_b 5.7621(4)
_cell_length_c 17.4350(13)
_cell_measurement_reflns_used 9410
_cell_measurement_temperature 100(2)
_cell_measurement_theta_max 26.45
_cell_measurement_theta_min 2.34
_cell_measurement_wavelength 0.71073
_cell_volume 2180.8(3)
_computing_cell_refinement 'SAINT V8.34A integration software'
_computing_data_collection 'Bruker APEX2 software'
_computing_data_reduction 'SORTAV (Blessing, 1995)'
_computing_molecular_graphics 'Ortep for Windows (Farrugia, 2012)'
_computing_publication_material 'WinGX publication routines (Farrugia, 2012)'
_computing_structure_refinement 'SHELXL-2016/6 (Sheldrick, 2016)'
_computing_structure_solution 'SHELXS-2013/1 (Sheldrick, 2008)'
_diffrn_ambient_temperature 100(2)
_diffrn_detector 'APEX-II CCD'
_diffrn_measured_fraction_theta_full 0.999
_diffrn_measured_fraction_theta_max 0.994
_diffrn_measurement_device '\k-geometry diffractometer'
_diffrn_measurement_device_type 'Bruker APEX-II'
_diffrn_measurement_method '\f or \w oscillation scans'
_diffrn_orient_matrix_UB_11 -0.051665
_diffrn_orient_matrix_UB_12 0.080758
_diffrn_orient_matrix_UB_13 -0.026658
_diffrn_orient_matrix_UB_21 -0.003443
_diffrn_orient_matrix_UB_22 0.078567
_diffrn_orient_matrix_UB_23 0.037121
_diffrn_orient_matrix_UB_31 0.033657
_diffrn_orient_matrix_UB_32 0.132001
_diffrn_orient_matrix_UB_33 -0.005785
_diffrn_radiation_monochromator graphite
_diffrn_radiation_probe x-ray
_diffrn_radiation_type MoK\a
_diffrn_radiation_wavelength 0.71073
_diffrn_reflns_av_unetI/netI 0.0448
_diffrn_reflns_Laue_measured_fraction_full 0.999
_diffrn_reflns_Laue_measured_fraction_max 0.994
_diffrn_reflns_limit_h_max 29
_diffrn_reflns_limit_h_min -29
_diffrn_reflns_limit_k_max 7
_diffrn_reflns_limit_k_min -7
_diffrn_reflns_limit_l_max 21
_diffrn_reflns_limit_l_min -21
_diffrn_reflns_number 27935
_diffrn_reflns_point_group_measured_fraction_full 0.999
_diffrn_reflns_point_group_measured_fraction_max 0.994
_diffrn_reflns_theta_full 25
_diffrn_reflns_theta_max 26.486
_diffrn_reflns_theta_min 1.876
_diffrn_source 'sealed x-ray tube'
_diffrn_standards_number 0
_exptl_absorpt_coefficient_mu 6.583
_exptl_absorpt_correction_T_max 0.745
_exptl_absorpt_correction_T_min 0.475
_exptl_absorpt_correction_type multi-scan
_exptl_absorpt_process_details
;
SADABS-2014/5 - Bruker AXS area detector scaling and absorption correction
;
_exptl_crystal_density_diffrn 1.674
_exptl_crystal_density_method 'not measured'
_exptl_crystal_description Needle
_exptl_crystal_F_000 1072
_exptl_crystal_size_max 0.65
_exptl_crystal_size_mid 0.16
_exptl_crystal_size_min 0.16
_refine_diff_density_max 0.765
_refine_diff_density_min -1.3
_refine_diff_density_rms 0.122
_refine_ls_extinction_method none
_refine_ls_goodness_of_fit_ref 1.128
_refine_ls_hydrogen_treatment constr
_refine_ls_matrix_type full
_refine_ls_number_constraints 0
_refine_ls_number_parameters 236
_refine_ls_number_reflns 27935
_refine_ls_number_restraints 0
_refine_ls_restrained_S_all 1.128
_refine_ls_R_factor_all 0.0433
_refine_ls_R_factor_gt 0.028
_refine_ls_shift/su_max 0
_refine_ls_shift/su_mean 0
_refine_ls_structure_factor_coef Fsqd
_refine_ls_weighting_details 'w=1/[\s^2^(Fo^2^)+(0.0230P)^2^+2.5871P] where P=(Fo^2^+2Fc^2^)/3'
_refine_ls_weighting_scheme calc
_refine_ls_wR_factor_gt 0.079
_refine_ls_wR_factor_ref 0.0854
_reflns_Friedel_coverage 0
_reflns_number_gt 21129
_reflns_number_total 27935
_reflns_threshold_expression 'I > 2\s(I)'
_cod_data_source_file c7cc09503a2.cif
_cod_data_source_block shelx_CCDC3
_cod_depositor_comments 'Adding full bibliography for 7121049--7121052.cif.'
_cod_original_sg_symbol_H-M 'P 21/c'
_cod_database_code 7121052
_shelx_estimated_absorpt_t_min 0.1
_shelx_estimated_absorpt_t_max 0.419

loop_
_symmetry_equiv_pos_as_xyz
'x, y, z'
'-x, y+1/2, -z+1/2'
'-x, -y, -z'
'x, -y-1/2, z-1/2'

loop_
_atom_site_label
_atom_site_type_symbol
_atom_site_fract_x
_atom_site_fract_y
_atom_site_fract_z
_atom_site_U_iso_or_equiv
_atom_site_adp_type
_atom_site_occupancy
_atom_site_site_symmetry_order
_atom_site_calc_flag
_atom_site_refinement_flags_posn
_atom_site_refinement_flags_adp
_atom_site_refinement_flags_occupancy
C1 C 0.5632(3) 0.5898(9) 0.9532(3) 0.0139(12) Uani 1 1 d . . .
C2 C 0.6025(3) 0.6460(8) 0.9276(3) 0.0130(12) Uani 1 1 d . . .
C3 C 0.6535(3) 0.7108(9) 0.9050(3) 0.0141(12) Uani 1 1 d . . .
C4 C 0.6775(3) 0.5570(10) 0.8621(4) 0.0199(14) Uani 1 1 d . . .
H4 H 0.658296 0.410703 0.844834 0.024 Uiso 1 1 calc R U .
C5 C 0.7285(3) 0.6157(11) 0.8448(4) 0.0284(16) Uani 1 1 d . . .
H5 H 0.744059 0.50968 0.81562 0.034 Uiso 1 1 calc R U .
C6 C 0.7574(3) 0.8284(11) 0.8696(4) 0.0308(17) Uani 1 1 d . . .
H6 H 0.793007 0.866874 0.858334 0.037 Uiso 1 1 calc R U .
C7 C 0.7339(4) 0.9834(9) 0.9107(5) 0.0268(18) Uani 1 1 d . . .
H7 H 0.752972 1.130288 0.926985 0.032 Uiso 1 1 calc R U .
C8 C 0.6827(3) 0.9259(10) 0.9284(4) 0.0187(13) Uani 1 1 d . . .
H8 H 0.667056 1.033994 0.956815 0.022 Uiso 1 1 calc R U .
C9 C 0.3914(3) 0.0960(10) 0.8846(4) 0.0231(15) Uani 1 1 d . . .
H9A H 0.368426 0.035519 0.829073 0.035 Uiso 1 1 calc R U .
H9B H 0.362725 0.16787 0.906623 0.035 Uiso 1 1 calc R U .
H9C H 0.41327 -0.031561 0.920762 0.035 Uiso 1 1 calc R U .
C10 C 0.4006(4) 0.5116(8) 0.8012(4) 0.0260(18) Uani 1 1 d . . .
H10A H 0.380064 0.428484 0.749157 0.039 Uiso 1 1 calc R U .
H10B H 0.427503 0.63189 0.793169 0.039 Uiso 1 1 calc R U .
H10C H 0.369608 0.583742 0.818946 0.039 Uiso 1 1 calc R U .
C11 C 0.4917(3) 0.1576(9) 0.8310(4) 0.0211(14) Uani 1 1 d . . .
H11A H 0.513257 0.027562 0.866111 0.032 Uiso 1 1 calc R U .
H11B H 0.521946 0.264404 0.823726 0.032 Uiso 1 1 calc R U .
H11C H 0.464638 0.098579 0.777062 0.032 Uiso 1 1 calc R U .
C12 C 0.9340(3) 0.4694(8) 0.3876(4) 0.0143(14) Uani 1 1 d . . .
C13 C 0.8942(3) 0.4507(9) 0.3202(4) 0.0170(14) Uani 1 1 d . . .
C14 C 0.8438(3) 0.4283(9) 0.2424(3) 0.0124(12) Uani 1 1 d . . .
C15 C 0.8282(3) 0.6079(9) 0.1838(4) 0.0169(13) Uani 1 1 d . . .
H15 H 0.852503 0.744968 0.194954 0.02 Uiso 1 1 calc R U .
C16 C 0.7788(3) 0.5896(10) 0.1109(4) 0.0227(15) Uani 1 1 d . . .
H16 H 0.769629 0.712513 0.071911 0.027 Uiso 1 1 calc R U .
C17 C 0.7417(3) 0.3913(10) 0.0935(4) 0.0224(15) Uani 1 1 d . . .
H17 H 0.706692 0.380161 0.043629 0.027 Uiso 1 1 calc R U .
C18 C 0.7571(3) 0.2110(10) 0.1504(4) 0.0209(14) Uani 1 1 d . . .
H18 H 0.73267 0.074185 0.139 0.025 Uiso 1 1 calc R U .
C19 C 0.8076(3) 0.2292(9) 0.2234(3) 0.0148(12) Uani 1 1 d . . .
H19 H 0.817763 0.103382 0.261361 0.018 Uiso 1 1 calc R U .
C20 C 1.1090(3) 0.9341(10) 0.5139(4) 0.0230(15) Uani 1 1 d . . .
H20A H 1.134008 1.005108 0.485827 0.034 Uiso 1 1 calc R U .
H20B H 1.135951 0.851517 0.563231 0.034 Uiso 1 1 calc R U .
H20C H 1.086339 1.055367 0.530155 0.034 Uiso 1 1 calc R U .
C21 C 1.0121(3) 0.9085(10) 0.3570(4) 0.0250(15) Uani 1 1 d . . .
H21A H 0.990051 1.029984 0.374178 0.038 Uiso 1 1 calc R U .
H21B H 0.982424 0.81106 0.314709 0.038 Uiso 1 1 calc R U .
H21C H 1.040434 0.980143 0.334269 0.038 Uiso 1 1 calc R U .
C22 C 1.1023(3) 0.5525(10) 0.4068(4) 0.0252(16) Uani 1 1 d . . .
H22A H 1.124694 0.650883 0.381621 0.038 Uiso 1 1 calc R U .
H22B H 1.075908 0.444099 0.365452 0.038 Uiso 1 1 calc R U .
H22C H 1.131729 0.465005 0.452754 0.038 Uiso 1 1 calc R U .
P1 P 0.44623(7) 0.3095(2) 0.87943(9) 0.0127(3) Uani 1 1 d . . .
P3 P 1.05517(7) 0.7322(2) 0.44496(9) 0.0129(3) Uani 1 1 d . . .
Pt1 Pt 0.5 0.5 1 0.01017(11) Uani 1 2 d S . P
Pt2 Pt 1 0.5 0.5 0.01021(11) Uani 1 2 d S . P

loop_
_atom_site_aniso_label
_atom_site_aniso_U_11
_atom_site_aniso_U_22
_atom_site_aniso_U_33
_atom_site_aniso_U_23
_atom_site_aniso_U_13
_atom_site_aniso_U_12
C1 0.015(4) 0.012(3) 0.013(3) 0.000(2) 0.003(3) 0.001(2)
C2 0.013(3) 0.014(3) 0.010(3) 0.000(2) 0.002(3) -0.001(2)
C3 0.013(3) 0.020(3) 0.008(3) 0.006(2) 0.003(3) 0.001(2)
C4 0.019(4) 0.021(3) 0.019(3) 0.005(3) 0.007(3) 0.005(3)
C5 0.024(4) 0.042(4) 0.024(4) 0.012(3) 0.013(3) 0.015(3)
C6 0.014(4) 0.049(4) 0.032(4) 0.023(3) 0.012(3) 0.004(3)
C7 0.016(4) 0.029(4) 0.031(4) 0.015(3) 0.004(4) -0.005(3)
C8 0.016(4) 0.020(3) 0.019(3) 0.004(3) 0.004(3) -0.002(3)
C9 0.025(4) 0.026(3) 0.022(4) -0.010(3) 0.014(3) -0.012(3)
C10 0.028(5) 0.021(3) 0.018(4) -0.005(2) -0.004(4) 0.003(3)
C11 0.021(4) 0.020(3) 0.023(3) -0.007(2) 0.010(3) -0.002(3)
C12 0.014(4) 0.014(3) 0.015(4) 0.000(2) 0.005(3) 0.000(2)
C13 0.020(4) 0.013(3) 0.021(4) 0.000(2) 0.012(3) 0.000(3)
C14 0.012(4) 0.016(3) 0.012(3) -0.003(2) 0.008(3) -0.001(2)
C15 0.020(4) 0.013(3) 0.017(3) 0.000(2) 0.006(3) -0.001(3)
C16 0.022(4) 0.021(3) 0.023(4) 0.005(3) 0.006(3) 0.005(3)
C17 0.015(4) 0.031(3) 0.016(3) -0.004(3) -0.001(3) 0.003(3)
C18 0.017(4) 0.022(3) 0.025(3) -0.007(3) 0.009(3) -0.006(3)
C19 0.017(3) 0.016(3) 0.014(3) 0.001(2) 0.009(3) -0.002(3)
C20 0.024(4) 0.020(3) 0.026(4) -0.003(3) 0.010(3) -0.009(3)
C21 0.024(4) 0.021(3) 0.029(4) 0.009(3) 0.009(3) -0.002(3)
C22 0.027(5) 0.019(3) 0.041(4) 0.000(3) 0.025(4) 0.001(3)
P1 0.0123(9) 0.0135(7) 0.0118(8) -0.0033(5) 0.0039(7) -0.0028(6)
P3 0.0131(8) 0.0120(6) 0.0155(7) 0.0002(6) 0.0074(7) -0.0007(6)
Pt1 0.0094(2) 0.01240(17) 0.00954(19) -0.00151(10) 0.00451(16) -0.00282(11)
Pt2 0.0090(2) 0.01106(17) 0.0110(2) -0.00050(10) 0.00414(16) -0.00027(11)

loop_
_atom_type_symbol
_atom_type_description
_atom_type_scat_dispersion_real
_atom_type_scat_dispersion_imag
_atom_type_scat_source
C C 0.0033 0.0016 'International Tables Vol C Tables 4.2.6.8 and 6.1.1.4'
P P 0.1023 0.0942 'International Tables Vol C Tables 4.2.6.8 and 6.1.1.4'
Pt Pt -1.7033 8.3905 'International Tables Vol C Tables 4.2.6.8 and 6.1.1.4'
H H 0 0 'International Tables Vol C Tables 4.2.6.8 and 6.1.1.4'

loop_
_geom_angle_atom_site_label_1
_geom_angle_atom_site_label_2
_geom_angle_atom_site_label_3
_geom_angle
_geom_angle_site_symmetry_1
_geom_angle_site_symmetry_3
C2 C1 Pt1 177.9(5) . .
C1 C2 C3 174.4(6) . .
C8 C3 C4 117.8(5) . .
C8 C3 C2 121.0(5) . .
C4 C3 C2 121.1(5) . .
C5 C4 C3 120.7(6) . .
C5 C4 H4 119.6 . .
C3 C4 H4 119.6 . .
C4 C5 C6 120.7(6) . .
C4 C5 H5 119.7 . .
C6 C5 H5 119.7 . .
C7 C6 C5 119.4(6) . .
C7 C6 H6 120.3 . .
C5 C6 H6 120.3 . .
C8 C7 C6 120.3(6) . .
C8 C7 H7 119.8 . .
C6 C7 H7 119.8 . .
C7 C8 C3 121.1(6) . .
C7 C8 H8 119.5 . .
C3 C8 H8 119.5 . .
P1 C9 H9A 109.5 . .
P1 C9 H9B 109.5 . .
H9A C9 H9B 109.5 . .
P1 C9 H9C 109.5 . .
H9A C9 H9C 109.5 . .
H9B C9 H9C 109.5 . .
P1 C10 H10A 109.5 . .
P1 C10 H10B 109.5 . .
H10A C10 H10B 109.5 . .
P1 C10 H10C 109.5 . .
H10A C10 H10C 109.5 . .
H10B C10 H10C 109.5 . .
P1 C11 H11A 109.5 . .
P1 C11 H11B 109.5 . .
H11A C11 H11B 109.5 . .
P1 C11 H11C 109.5 . .
H11A C11 H11C 109.5 . .
H11B C11 H11C 109.5 . .
C13 C12 Pt2 179.7(6) . .
C12 C13 C14 176.3(7) . .
C19 C14 C15 117.7(5) . .
C19 C14 C13 120.8(5) . .
C15 C14 C13 121.5(5) . .
C16 C15 C14 121.4(6) . .
C16 C15 H15 119.3 . .
C14 C15 H15 119.3 . .
C15 C16 C17 120.5(6) . .
C15 C16 H16 119.8 . .
C17 C16 H16 119.8 . .
C18 C17 C16 118.8(6) . .
C18 C17 H17 120.6 . .
C16 C17 H17 120.6 . .
C19 C18 C17 120.5(5) . .
C19 C18 H18 119.8 . .
C17 C18 H18 119.8 . .
C18 C19 C14 121.2(5) . .
C18 C19 H19 119.4 . .
C14 C19 H19 119.4 . .
P3 C20 H20A 109.5 . .
P3 C20 H20B 109.5 . .
H20A C20 H20B 109.5 . .
P3 C20 H20C 109.5 . .
H20A C20 H20C 109.5 . .
H20B C20 H20C 109.5 . .
P3 C21 H21A 109.5 . .
P3 C21 H21B 109.5 . .
H21A C21 H21B 109.5 . .
P3 C21 H21C 109.5 . .
H21A C21 H21C 109.5 . .
H21B C21 H21C 109.5 . .
P3 C22 H22A 109.5 . .
P3 C22 H22B 109.5 . .
H22A C22 H22B 109.5 . .
P3 C22 H22C 109.5 . .
H22A C22 H22C 109.5 . .
H22B C22 H22C 109.5 . .
C9 P1 C11 104.2(3) . .
C9 P1 C10 104.2(3) . .
C11 P1 C10 104.1(3) . .
C9 P1 Pt1 116.1(2) . .
C11 P1 Pt1 116.3(2) . .
C10 P1 Pt1 110.7(2) . .
C21 P3 C20 103.6(3) . .
C21 P3 C22 103.5(3) . .
C20 P3 C22 104.2(3) . .
C21 P3 Pt2 117.4(2) . .
C20 P3 Pt2 117.2(2) . .
C22 P3 Pt2 109.4(2) . .
C1 Pt1 C1 180 3_667 .
C1 Pt1 P1 90.75(16) 3_667 .
C1 Pt1 P1 89.25(16) . .
C1 Pt1 P1 89.25(16) 3_667 3_667
C1 Pt1 P1 90.75(16) . 3_667
P1 Pt1 P1 180 . 3_667
C12 Pt2 C12 180 . 3_766
C12 Pt2 P3 90.54(17) . 3_766
C12 Pt2 P3 89.46(17) 3_766 3_766
C12 Pt2 P3 89.46(17) . .
C12 Pt2 P3 90.54(17) 3_766 .
P3 Pt2 P3 180.00(6) 3_766 .

loop_
_geom_bond_atom_site_label_1
_geom_bond_atom_site_label_2
_geom_bond_distance
C1 C2 1.205(8)
C1 Pt1 2.003(6)
C2 C3 1.437(8)
C3 C8 1.400(8)
C3 C4 1.403(8)
C4 C5 1.375(9)
C4 H4 0.95
C5 C6 1.389(9)
C5 H5 0.95
C6 C7 1.381(10)
C6 H6 0.95
C7 C8 1.381(10)
C7 H7 0.95
C8 H8 0.95
C9 P1 1.802(6)
C9 H9A 0.98
C9 H9B 0.98
C9 H9C 0.98
C10 P1 1.809(7)
C10 H10A 0.98
C10 H10B 0.98
C10 H10C 0.98
C11 P1 1.810(6)
C11 H11A 0.98
C11 H11B 0.98
C11 H11C 0.98
C12 C13 1.203(9)
C12 Pt2 2.003(7)
C13 C14 1.435(9)
C14 C19 1.390(8)
C14 C15 1.404(8)
C15 C16 1.367(9)
C15 H15 0.95
C16 C17 1.397(10)
C16 H16 0.95
C17 C18 1.388(8)
C17 H17 0.95
C18 C19 1.383(8)
C18 H18 0.95
C19 H19 0.95
C20 P3 1.806(6)
C20 H20A 0.98
C20 H20B 0.98
C20 H20C 0.98
C21 P3 1.804(6)
C21 H21A 0.98
C21 H21B 0.98
C21 H21C 0.98
C22 P3 1.808(6)
C22 H22A 0.98
C22 H22B 0.98
C22 H22C 0.98
P1 Pt1 2.2900(14)
P3 Pt2 2.3003(14)

loop_
_geom_torsion_atom_site_label_1
_geom_torsion_atom_site_label_2
_geom_torsion_atom_site_label_3
_geom_torsion_atom_site_label_4
_geom_torsion
C8 C3 C4 C5 0.9(9)
C2 C3 C4 C5 -176.4(6)
C3 C4 C5 C6 0.1(9)
C4 C5 C6 C7 -1.1(10)
C5 C6 C7 C8 1.1(10)
C6 C7 C8 C3 -0.1(10)
C4 C3 C8 C7 -0.9(9)
C2 C3 C8 C7 176.4(6)
C19 C14 C15 C16 0.7(8)
C13 C14 C15 C16 -177.6(6)
C14 C15 C16 C17 1.0(10)
C15 C16 C17 C18 -1.8(9)
C16 C17 C18 C19 0.9(9)
C17 C18 C19 C14 0.8(8)
C15 C14 C19 C18 -1.6(8)
C13 C14 C19 C18 176.7(5)
